data_1513698
loop_
_publ_author_name
'Bhalla, Rajiv'
'Darby, Christine'
'Levason, William'
'Luthra, Sajinder K.'
'McRobbie, Graeme'
'Reid, Gillian'
'Sanderson, George'
'Zhang, Wenjian'

_publ_section_title
;
 Triaza-macrocyclic complexes of aluminium, gallium and indium halides:
 fast 18F and 19F incorporation via halide exchange under mild conditions
 in aqueous solution
;
_journal_issue 1
_journal_name_full 'Chemical Science'
_journal_page_first 381
_journal_paper_doi 10.1039/c3sc52104d
_journal_volume 5
_journal_year 2014
_chemical_formula_moiety 'C9 H21 Al Cl3 N3'
_chemical_formula_sum 'C9 H21 Al Cl3 N3'
_chemical_formula_weight 304.62
_chemical_name_systematic
;
trichloro-(1,4,7-trimethyl-1,4,7-triazonane-N,N',N")aluminium(III)
;
_space_group_IT_number 14
_space_group_name_Hall '-P 2ybc'
_symmetry_cell_setting monoclinic
_symmetry_space_group_name_Hall '-P 2ybc'
_symmetry_space_group_name_H-M 'P 1 21/c 1'
_atom_sites_solution_hydrogens geom
_atom_sites_solution_primary direct
_atom_sites_solution_secondary difmap
_audit_creation_date 2010-08-19
_audit_creation_method 'SHELXL-97 + hand edit'
_audit_update_record
; 2011-06-16 Original data collected as orthorhombic.
Raw data reprocessed as monoclinic. mw
;
_cell_angle_alpha 90.00
_cell_angle_beta 90.07(5)
_cell_angle_gamma 90.00
_cell_formula_units_Z 4
_cell_length_a 12.128(5)
_cell_length_b 7.185(2)
_cell_length_c 15.695(6)
_cell_measurement_reflns_used 16128
_cell_measurement_temperature 120(2)
_cell_measurement_theta_max 27.48
_cell_measurement_theta_min 2.91
_cell_volume 1367.7(9)
_computing_cell_refinement 'DENZO (Otwinowski & Minor, 1997)'
_computing_data_collection 'COLLECT (Hooft, R.W.W., 1998)'
_computing_data_reduction 'DENZO (Otwinowski & Minor, 1997)'
_computing_structure_refinement 'SHELXL-97 (Sheldrick, 1997)'
_computing_structure_solution 'SHELXS-97 (Sheldrick, 1997)'
_diffrn_ambient_temperature 120(2)
_diffrn_measured_fraction_theta_full 0.965
_diffrn_measured_fraction_theta_max 0.965
_diffrn_measurement_device_type 'Bruker-Nonius APEX II CCD camera on \k-goniostat'
_diffrn_measurement_method '\f & \w scans'
_diffrn_radiation_monochromator '10cm confocal mirrors'
_diffrn_radiation_source 'Bruker-Nonius FR591 rotating anode'
_diffrn_radiation_type MoK\a
_diffrn_radiation_wavelength 0.71073
_diffrn_reflns_av_R_equivalents 0.0526
_diffrn_reflns_av_sigmaI/netI 0.0673
_diffrn_reflns_limit_h_max 15
_diffrn_reflns_limit_h_min -15
_diffrn_reflns_limit_k_max 8
_diffrn_reflns_limit_k_min -9
_diffrn_reflns_limit_l_max 20
_diffrn_reflns_limit_l_min -14
_diffrn_reflns_number 8994
_diffrn_reflns_theta_full 27.56
_diffrn_reflns_theta_max 27.56
_diffrn_reflns_theta_min 3.12
_diffrn_standards_number 0
_exptl_absorpt_coefficient_mu 0.713
_exptl_absorpt_correction_T_max 1.0000
_exptl_absorpt_correction_T_min 0.8389
_exptl_absorpt_correction_type multi-scan
_exptl_absorpt_process_details 'G.M. Sheldrick, (2007). SADABS. Version 2007/2. Bruker AXS Inc.'
_exptl_crystal_colour colourless
_exptl_crystal_density_diffrn 1.479
_exptl_crystal_density_method 'not measured'
_exptl_crystal_description block
_exptl_crystal_F_000 640
_exptl_crystal_size_max 0.04
_exptl_crystal_size_mid 0.03
_exptl_crystal_size_min 0.03
_refine_diff_density_max 0.435
_refine_diff_density_min -0.412
_refine_diff_density_rms 0.102
_refine_ls_extinction_method none
_refine_ls_goodness_of_fit_ref 1.128
_refine_ls_hydrogen_treatment constr
_refine_ls_matrix_type full
_refine_ls_number_parameters 149
_refine_ls_number_reflns 3059
_refine_ls_number_restraints 0
_refine_ls_restrained_S_all 1.128
_refine_ls_R_factor_all 0.0781
_refine_ls_R_factor_gt 0.0580
_refine_ls_shift/su_max 0.000
_refine_ls_shift/su_mean 0.000
_refine_ls_structure_factor_coef Fsqd
_refine_ls_weighting_details 'w=1/[\s^2^(Fo^2^)+(0.0000P)^2^+4.1234P] where P=(Fo^2^+2Fc^2^)/3'
_refine_ls_weighting_scheme calc
_refine_ls_wR_factor_gt 0.1066
_refine_ls_wR_factor_ref 0.1191
_reflns_number_gt 2570
_reflns_number_total 3059
_reflns_threshold_expression I>2\s(I)
_cod_data_source_file c3sc52104d.txt
_cod_data_source_block 10wz819ar
_cod_original_cell_volume 1367.7(8)
_cod_original_sg_symbol_H-M 'P 21/c'
_cod_database_code 1513698

loop_
_symmetry_equiv_pos_as_xyz
'x, y, z'
'-x, y+1/2, -z+1/2'
'-x, -y, -z'
'x, -y-1/2, z-1/2'

loop_
_atom_site_label
_atom_site_type_symbol
_atom_site_fract_x
_atom_site_fract_y
_atom_site_fract_z
_atom_site_U_iso_or_equiv
_atom_site_adp_type
_atom_site_occupancy
_atom_site_symmetry_multiplicity
_atom_site_calc_flag
_atom_site_refinement_flags
Al1 Al 0.25646(10) 0.45358(16) 0.37587(8) 0.0154(3) Uani 1 1 d .
Cl1 Cl 0.13450(9) 0.67602(13) 0.41804(8) 0.0241(3) Uani 1 1 d .
Cl2 Cl 0.40603(8) 0.63278(13) 0.40377(7) 0.0199(2) Uani 1 1 d .
Cl3 Cl 0.24897(9) 0.53560(15) 0.23603(7) 0.0248(3) Uani 1 1 d .
N1 N 0.3572(3) 0.2195(4) 0.3525(2) 0.0161(7) Uani 1 1 d .
N2 N 0.1269(3) 0.2578(5) 0.3585(2) 0.0173(7) Uani 1 1 d .
N3 N 0.2560(3) 0.3386(5) 0.5017(2) 0.0177(7) Uani 1 1 d .
C1 C 0.4450(4) 0.2482(6) 0.2869(3) 0.0225(10) Uani 1 1 d .
H1A H 0.4875 0.3602 0.3009 0.034 Uiso 1 1 calc R
H1B H 0.4108 0.2633 0.2307 0.034 Uiso 1 1 calc R
H1C H 0.4942 0.1401 0.2861 0.034 Uiso 1 1 calc R
C2 C 0.2874(3) 0.0551(6) 0.3268(3) 0.0200(9) Uani 1 1 d .
H2A H 0.2803 -0.0313 0.3756 0.024 Uiso 1 1 calc R
H2B H 0.3241 -0.0126 0.2797 0.024 Uiso 1 1 calc R
C3 C 0.1738(3) 0.1166(6) 0.2982(3) 0.0203(9) Uani 1 1 d .
H3A H 0.1785 0.1711 0.2404 0.024 Uiso 1 1 calc R
H3B H 0.1243 0.0073 0.2954 0.024 Uiso 1 1 calc R
C4 C 0.0247(3) 0.3334(6) 0.3189(3) 0.0229(10) Uani 1 1 d .
H4A H -0.0254 0.2307 0.3053 0.034 Uiso 1 1 calc R
H4B H 0.0437 0.4005 0.2666 0.034 Uiso 1 1 calc R
H4C H -0.0113 0.4187 0.3589 0.034 Uiso 1 1 calc R
C5 C 0.0979(4) 0.1669(6) 0.4414(3) 0.0213(9) Uani 1 1 d .
H5A H 0.1304 0.0406 0.4432 0.026 Uiso 1 1 calc R
H5B H 0.0168 0.1541 0.4454 0.026 Uiso 1 1 calc R
C6 C 0.1398(3) 0.2791(6) 0.5166(3) 0.0210(9) Uani 1 1 d .
H6A H 0.0927 0.3901 0.5247 0.025 Uiso 1 1 calc R
H6B H 0.1359 0.2027 0.5690 0.025 Uiso 1 1 calc R
C7 C 0.2882(4) 0.4724(6) 0.5702(3) 0.0244(10) Uani 1 1 d .
H7A H 0.2448 0.5868 0.5644 0.037 Uiso 1 1 calc R
H7B H 0.3668 0.5020 0.5650 0.037 Uiso 1 1 calc R
H7C H 0.2741 0.4164 0.6260 0.037 Uiso 1 1 calc R
C8 C 0.3316(3) 0.1733(6) 0.5069(3) 0.0218(9) Uani 1 1 d .
H8A H 0.2878 0.0573 0.5038 0.026 Uiso 1 1 calc R
H8B H 0.3713 0.1746 0.5620 0.026 Uiso 1 1 calc R
C9 C 0.4138(3) 0.1780(6) 0.4345(3) 0.0188(9) Uani 1 1 d .
H9A H 0.4702 0.2745 0.4460 0.023 Uiso 1 1 calc R
H9B H 0.4516 0.0562 0.4305 0.023 Uiso 1 1 calc R

loop_
_atom_site_aniso_label
_atom_site_aniso_U_11
_atom_site_aniso_U_22
_atom_site_aniso_U_33
_atom_site_aniso_U_23
_atom_site_aniso_U_13
_atom_site_aniso_U_12
Al1 0.0133(6) 0.0140(6) 0.0189(6) -0.0003(5) 0.0005(5) 0.0000(5)
Cl1 0.0177(5) 0.0150(5) 0.0395(7) -0.0011(4) 0.0056(5) 0.0016(4)
Cl2 0.0154(4) 0.0181(5) 0.0261(6) -0.0004(4) 0.0007(4) -0.0029(4)
Cl3 0.0229(5) 0.0277(5) 0.0236(6) 0.0080(4) -0.0019(5) 0.0006(5)
N1 0.0134(16) 0.0144(17) 0.0205(19) 0.0009(14) 0.0005(14) 0.0020(13)
N2 0.0131(16) 0.0175(16) 0.0214(19) -0.0013(14) 0.0009(14) 0.0018(14)
N3 0.0157(17) 0.0204(17) 0.0170(17) 0.0011(14) 0.0009(15) -0.0019(15)
C1 0.021(2) 0.024(2) 0.022(2) -0.0033(19) 0.0066(18) 0.0016(18)
C2 0.018(2) 0.018(2) 0.024(2) -0.0032(18) -0.0025(17) 0.0021(17)
C3 0.021(2) 0.017(2) 0.023(2) -0.0075(17) 0.0018(18) -0.0001(17)
C4 0.015(2) 0.025(2) 0.029(3) 0.003(2) -0.0031(18) 0.0020(18)
C5 0.0160(19) 0.019(2) 0.029(3) 0.0001(18) 0.0045(18) -0.0032(17)
C6 0.019(2) 0.023(2) 0.021(2) 0.0024(18) 0.0041(18) -0.0039(18)
C7 0.025(2) 0.029(2) 0.020(2) -0.0050(19) 0.0026(18) -0.0011(19)
C8 0.020(2) 0.023(2) 0.023(2) 0.0056(19) -0.0019(18) 0.0033(18)
C9 0.018(2) 0.020(2) 0.018(2) -0.0007(17) -0.0046(17) 0.0035(17)

loop_
_atom_type_symbol
_atom_type_description
_atom_type_scat_dispersion_real
_atom_type_scat_dispersion_imag
_atom_type_scat_source
C C 0.0033 0.0016 'International Tables Vol C Tables 4.2.6.8 and 6.1.1.4'
H H 0.0000 0.0000 'International Tables Vol C Tables 4.2.6.8 and 6.1.1.4'
N N 0.0061 0.0033 'International Tables Vol C Tables 4.2.6.8 and 6.1.1.4'
Al Al 0.0645 0.0514 'International Tables Vol C Tables 4.2.6.8 and 6.1.1.4'
Cl Cl 0.1484 0.1585 'International Tables Vol C Tables 4.2.6.8 and 6.1.1.4'

loop_
_geom_angle_atom_site_label_1
_geom_angle_atom_site_label_2
_geom_angle_atom_site_label_3
_geom_angle
N1 Al1 N2 83.03(14)
N1 Al1 N3 81.64(14)
N2 Al1 N3 81.97(14)
N1 Al1 Cl2 91.31(11)
N2 Al1 Cl2 172.59(11)
N3 Al1 Cl2 92.51(11)
N1 Al1 Cl3 93.53(11)
N2 Al1 Cl3 91.10(12)
N3 Al1 Cl3 171.96(11)
Cl2 Al1 Cl3 94.03(7)
N1 Al1 Cl1 170.44(11)
N2 Al1 Cl1 91.22(11)
N3 Al1 Cl1 90.02(11)
Cl2 Al1 Cl1 93.74(6)
Cl3 Al1 Cl1 94.21(7)
C9 N1 C1 107.2(3)
C9 N1 C2 109.5(3)
C1 N1 C2 108.8(3)
C9 N1 Al1 106.0(2)
C1 N1 Al1 114.9(2)
C2 N1 Al1 110.2(2)
C4 N2 C5 109.0(3)
C4 N2 C3 107.4(3)
C5 N2 C3 110.0(3)
C4 N2 Al1 115.3(3)
C5 N2 Al1 110.6(3)
C3 N2 Al1 104.3(2)
C6 N3 C7 108.6(3)
C6 N3 C8 110.0(3)
C7 N3 C8 108.1(3)
C6 N3 Al1 104.9(3)
C7 N3 Al1 114.5(3)
C8 N3 Al1 110.6(3)
N1 C1 H1A 109.5
N1 C1 H1B 109.5
H1A C1 H1B 109.5
N1 C1 H1C 109.5
H1A C1 H1C 109.5
H1B C1 H1C 109.5
N1 C2 C3 111.2(3)
N1 C2 H2A 109.4
C3 C2 H2A 109.4
N1 C2 H2B 109.4
C3 C2 H2B 109.4
H2A C2 H2B 108.0
N2 C3 C2 110.8(3)
N2 C3 H3A 109.5
C2 C3 H3A 109.5
N2 C3 H3B 109.5
C2 C3 H3B 109.5
H3A C3 H3B 108.1
N2 C4 H4A 109.5
N2 C4 H4B 109.5
H4A C4 H4B 109.5
N2 C4 H4C 109.5
H4A C4 H4C 109.5
H4B C4 H4C 109.5
N2 C5 C6 111.4(3)
N2 C5 H5A 109.3
C6 C5 H5A 109.3
N2 C5 H5B 109.3
C6 C5 H5B 109.3
H5A C5 H5B 108.0
N3 C6 C5 110.3(3)
N3 C6 H6A 109.6
C5 C6 H6A 109.6
N3 C6 H6B 109.6
C5 C6 H6B 109.6
H6A C6 H6B 108.1
N3 C7 H7A 109.5
N3 C7 H7B 109.5
H7A C7 H7B 109.5
N3 C7 H7C 109.5
H7A C7 H7C 109.5
H7B C7 H7C 109.5
N3 C8 C9 110.2(3)
N3 C8 H8A 109.6
C9 C8 H8A 109.6
N3 C8 H8B 109.6
C9 C8 H8B 109.6
H8A C8 H8B 108.1
N1 C9 C8 110.5(3)
N1 C9 H9A 109.6
C8 C9 H9A 109.6
N1 C9 H9B 109.6
C8 C9 H9B 109.6
H9A C9 H9B 108.1

loop_
_geom_bond_atom_site_label_1
_geom_bond_atom_site_label_2
_geom_bond_distance
Al1 N1 2.111(3)
Al1 N2 2.126(4)
Al1 N3 2.141(4)
Al1 Cl2 2.2668(17)
Al1 Cl3 2.2742(18)
Al1 Cl1 2.2765(17)
N1 C9 1.488(5)
N1 C1 1.497(5)
N1 C2 1.508(5)
N2 C4 1.488(5)
N2 C5 1.497(5)
N2 C3 1.501(5)
N3 C6 1.491(5)
N3 C7 1.494(5)
N3 C8 1.502(5)
C1 H1A 0.9800
C1 H1B 0.9800
C1 H1C 0.9800
C2 C3 1.514(6)
C2 H2A 0.9900
C2 H2B 0.9900
C3 H3A 0.9900
C3 H3B 0.9900
C4 H4A 0.9800
C4 H4B 0.9800
C4 H4C 0.9800
C5 C6 1.517(6)
C5 H5A 0.9900
C5 H5B 0.9900
C6 H6A 0.9900
C6 H6B 0.9900
C7 H7A 0.9800
C7 H7B 0.9800
C7 H7C 0.9800
C8 C9 1.512(6)
C8 H8A 0.9900
C8 H8B 0.9900
C9 H9A 0.9900
C9 H9B 0.9900

loop_
_geom_torsion_atom_site_label_1
_geom_torsion_atom_site_label_2
_geom_torsion_atom_site_label_3
_geom_torsion_atom_site_label_4
_geom_torsion
C9 N1 C2 C3 134.2(4)
C1 N1 C2 C3 -109.0(4)
Al1 N1 C2 C3 17.9(4)
C4 N2 C3 C2 170.9(3)
C5 N2 C3 C2 -70.6(4)
Al1 N2 C3 C2 48.1(4)
N1 C2 C3 N2 -45.2(5)
C4 N2 C5 C6 -109.3(4)
C3 N2 C5 C6 133.2(4)
Al1 N2 C5 C6 18.4(4)
C7 N3 C6 C5 171.3(3)
C8 N3 C6 C5 -70.6(4)
Al1 N3 C6 C5 48.4(4)
N2 C5 C6 N3 -45.7(5)
C6 N3 C8 C9 135.5(4)
C7 N3 C8 C9 -106.0(4)
C1 N1 C9 C8 172.2(3)
C2 N1 C9 C8 -70.0(4)
N3 C8 C9 N1 -46.4(4)
